data_7015789
loop_
_publ_author_name
'Kimani, Martin M.'
'Bayse, Craig A.'
'Brumaghim, Julia L.'

_publ_section_title
;
 Synthesis, characterization, and DFT studies of thione and selone
 Cu(I) complexes with variable coordination geometries.
;
_journal_issue 14
_journal_name_full 'Dalton transactions (Cambridge, England : 2003)'
_journal_page_first 3711
_journal_page_last 3723
_journal_paper_doi 10.1039/c1dt10104h
_journal_volume 40
_journal_year 2011
_chemical_formula_moiety 'C10 H16 Cu I N4 S2'
_chemical_formula_sum 'C10 H16 Cu I N4 S2'
_chemical_formula_weight 446.83
_chemical_properties_physical 'air-sensitive, moisture-sensitive'
_space_group_IT_number 15
_symmetry_cell_setting monoclinic
_symmetry_Int_Tables_number 15
_symmetry_space_group_name_Hall '-C 2yc'
_symmetry_space_group_name_H-M 'C 1 2/c 1'
_atom_sites_solution_hydrogens geom
_atom_sites_solution_primary direct
_atom_sites_solution_secondary difmap
_audit_creation_method SHELXL-97
_cell_angle_alpha 90.00
_cell_angle_beta 117.73(2)
_cell_angle_gamma 90.00
_cell_formula_units_Z 4
_cell_length_a 15.062(6)
_cell_length_b 10.726(2)
_cell_length_c 11.085(2)
_cell_measurement_reflns_used 6879
_cell_measurement_temperature 168.15
_cell_measurement_theta_max 26.76
_cell_measurement_theta_min 4.16
_cell_volume 1585.2(8)
_computing_cell_refinement 'CrystalClear (Rigaku/MSC,2006)'
_computing_data_collection 'CrystalClear (Rigaku/MSC,2006)'
_computing_data_reduction 'CrystalClear (Rigaku/MSC,2006)'
_computing_molecular_graphics 'SHELXTL 6.10 (Sheldrick,2008)'
_computing_publication_material 'SHELXTL 6.10 (Sheldrick,2008)'
_computing_structure_refinement 'SHELXTL 6.10 (Sheldrick,2008)'
_computing_structure_solution 'SHELXTL 6.10 (Sheldrick,2008)'
_diffrn_ambient_temperature 168.15
_diffrn_detector_area_resol_mean 14.6306
_diffrn_measured_fraction_theta_full 0.982
_diffrn_measured_fraction_theta_max 0.982
_diffrn_measurement_device_type 'Rigaku, AFC8S diffractometer'
_diffrn_measurement_method dtprofit.ref
_diffrn_radiation_monochromator graphite
_diffrn_radiation_probe x-ray
_diffrn_radiation_type MoK\a
_diffrn_radiation_wavelength 0.71073
_diffrn_reflns_av_R_equivalents 0.0201
_diffrn_reflns_av_sigmaI/netI 0.0154
_diffrn_reflns_limit_h_max 19
_diffrn_reflns_limit_h_min -18
_diffrn_reflns_limit_k_max 13
_diffrn_reflns_limit_k_min -13
_diffrn_reflns_limit_l_max 10
_diffrn_reflns_limit_l_min -14
_diffrn_reflns_number 6879
_diffrn_reflns_theta_full 26.76
_diffrn_reflns_theta_max 26.76
_diffrn_reflns_theta_min 4.16
_diffrn_source 'fine-focus sealed tube'
_diffrn_standards_decay_% 0
_diffrn_standards_interval_count 0
_diffrn_standards_interval_time 0
_diffrn_standards_number 0
_exptl_absorpt_coefficient_mu 3.578
_exptl_absorpt_correction_T_max 0.5463
_exptl_absorpt_correction_T_min 0.4533
_exptl_absorpt_correction_type multi-scan
_exptl_absorpt_process_details 'REQAB, CrystalClear'
_exptl_crystal_colour colorless
_exptl_crystal_density_diffrn 1.872
_exptl_crystal_density_method 'not measured'
_exptl_crystal_description Prism
_exptl_crystal_F_000 872
_exptl_crystal_recrystallization_method 'slow diffusion of ether into acetonitrile'
_exptl_crystal_size_max 0.32
_exptl_crystal_size_mid 0.26
_exptl_crystal_size_min 0.24
_refine_diff_density_max 0.531
_refine_diff_density_min -0.804
_refine_diff_density_rms 0.103
_refine_ls_extinction_method none
_refine_ls_goodness_of_fit_ref 1.203
_refine_ls_hydrogen_treatment constr
_refine_ls_matrix_type full
_refine_ls_number_parameters 85
_refine_ls_number_reflns 1673
_refine_ls_number_restraints 0
_refine_ls_restrained_S_all 1.203
_refine_ls_R_factor_all 0.0244
_refine_ls_R_factor_gt 0.0237
_refine_ls_shift/su_max 0.000
_refine_ls_shift/su_mean 0.000
_refine_ls_structure_factor_coef Fsqd
_refine_ls_weighting_details 'calc w=1/[\s^2^(Fo^2^)+(0.0314P)^2^+1.7300P] where P=(Fo^2^+2Fc^2^)/3'
_refine_ls_weighting_scheme calc
_refine_ls_wR_factor_gt 0.0577
_refine_ls_wR_factor_ref 0.0583
_reflns_number_gt 1624
_reflns_number_total 1673
_reflns_threshold_expression >2sigma(I)
_cod_data_source_file c1dt10104h.txt
_cod_data_source_block Cu(dmit)2I(3a)
_cod_original_sg_symbol_H-M 'C 2/c'
_cod_database_code 7015789

loop_
_symmetry_equiv_pos_as_xyz
'x, y, z'
'-x, y, -z+1/2'
'x+1/2, y+1/2, z'
'-x+1/2, y+1/2, -z+1/2'
'-x, -y, -z'
'x, -y, z-1/2'
'-x+1/2, -y+1/2, -z'
'x+1/2, -y+1/2, z-1/2'

loop_
_atom_site_label
_atom_site_type_symbol
_atom_site_fract_x
_atom_site_fract_y
_atom_site_fract_z
_atom_site_U_iso_or_equiv
_atom_site_adp_type
_atom_site_occupancy
_atom_site_symmetry_multiplicity
_atom_site_calc_flag
_atom_site_refinement_flags
_atom_site_disorder_assembly
_atom_site_disorder_group
I I 0.0000 -0.322234(18) 0.2500 0.02533(9) Uani 1 2 d S . .
Cu Cu 0.0000 -0.08223(4) 0.2500 0.02370(12) Uani 1 2 d S . .
S1 S 0.15384(4) -0.00479(5) 0.31926(6) 0.02525(14) Uani 1 1 d . . .
N1 N 0.16416(13) 0.23230(19) 0.2326(2) 0.0229(4) Uani 1 1 d . . .
N2 N 0.11808(14) 0.22881(19) 0.3902(2) 0.0221(4) Uani 1 1 d . . .
C1 C 0.14427(14) 0.1547(2) 0.3135(2) 0.0191(4) Uani 1 1 d . . .
C5 C 0.0906(2) 0.1833(2) 0.4922(3) 0.0307(5) Uani 1 1 d . . .
H5A H 0.1468 0.1409 0.5631 0.046 Uiso 1 1 calc R . .
H5B H 0.0351 0.1267 0.4502 0.046 Uiso 1 1 calc R . .
H5C H 0.0718 0.2525 0.5304 0.046 Uiso 1 1 calc R . .
C2 C 0.1964(2) 0.1923(3) 0.1334(3) 0.0333(6) Uani 1 1 d . . .
H2A H 0.1670 0.1128 0.0964 0.050 Uiso 1 1 calc R . .
H2B H 0.2682 0.1852 0.1772 0.050 Uiso 1 1 calc R . .
H2C H 0.1753 0.2525 0.0612 0.050 Uiso 1 1 calc R . .
C4 C 0.12140(17) 0.3525(2) 0.3574(3) 0.0298(5) Uani 1 1 d . . .
H4A H 0.1067 0.4213 0.3961 0.036 Uiso 1 1 calc R . .
C3 C 0.14992(17) 0.3546(2) 0.2594(3) 0.0316(5) Uani 1 1 d . . .
H3A H 0.1585 0.4252 0.2172 0.038 Uiso 1 1 calc R . .

loop_
_atom_site_aniso_label
_atom_site_aniso_U_11
_atom_site_aniso_U_22
_atom_site_aniso_U_33
_atom_site_aniso_U_23
_atom_site_aniso_U_13
_atom_site_aniso_U_12
I 0.03001(14) 0.01446(13) 0.03575(15) 0.000 0.01887(11) 0.000
Cu 0.0315(2) 0.0166(2) 0.0265(2) 0.000 0.01649(17) 0.000
S1 0.0289(3) 0.0156(3) 0.0353(3) 0.0002(2) 0.0183(2) 0.0028(2)
N1 0.0215(9) 0.0217(9) 0.0264(9) 0.0007(8) 0.0120(8) -0.0032(7)
N2 0.0204(8) 0.0212(10) 0.0234(9) -0.0030(8) 0.0090(7) 0.0018(7)
C1 0.0164(9) 0.0193(11) 0.0204(10) -0.0015(8) 0.0076(8) -0.0010(8)
C5 0.0300(12) 0.0416(15) 0.0236(12) -0.0021(10) 0.0151(10) 0.0043(10)
C2 0.0344(13) 0.0412(16) 0.0328(14) 0.0017(10) 0.0229(12) -0.0049(10)
C4 0.0256(10) 0.0173(11) 0.0409(14) -0.0048(10) 0.0109(10) 0.0017(9)
C3 0.0259(11) 0.0171(11) 0.0467(15) 0.0045(11) 0.0128(10) -0.0020(9)

loop_
_atom_type_symbol
_atom_type_description
_atom_type_scat_dispersion_real
_atom_type_scat_dispersion_imag
_atom_type_scat_source
C C 0.0033 0.0016 'International Tables Vol C Tables 4.2.6.8 and 6.1.1.4'
H H 0.0000 0.0000 'International Tables Vol C Tables 4.2.6.8 and 6.1.1.4'
Cu Cu 0.3201 1.2651 'International Tables Vol C Tables 4.2.6.8 and 6.1.1.4'
I I -0.4742 1.8119 'International Tables Vol C Tables 4.2.6.8 and 6.1.1.4'
N N 0.0061 0.0033 'International Tables Vol C Tables 4.2.6.8 and 6.1.1.4'
S S 0.1246 0.1234 'International Tables Vol C Tables 4.2.6.8 and 6.1.1.4'

loop_
_geom_angle_atom_site_label_1
_geom_angle_atom_site_label_2
_geom_angle_atom_site_label_3
_geom_angle
_geom_angle_site_symmetry_1
_geom_angle_site_symmetry_3
_geom_angle_publ_flag
S1 Cu S1 136.36(4) . 2 ?
S1 Cu I 111.823(19) . . ?
S1 Cu I 111.822(19) 2 . ?
C1 S1 Cu 107.59(7) . . ?
C1 N1 C3 109.7(2) . . ?
C1 N1 C2 124.9(2) . . ?
C3 N1 C2 125.5(2) . . ?
C1 N2 C4 110.1(2) . . ?
C1 N2 C5 124.3(2) . . ?
C4 N2 C5 125.6(2) . . ?
N2 C1 N1 105.9(2) . . ?
N2 C1 S1 127.43(17) . . ?
N1 C1 S1 126.65(17) . . ?
N2 C5 H5A 109.5 . . ?
N2 C5 H5B 109.5 . . ?
H5A C5 H5B 109.5 . . ?
N2 C5 H5C 109.5 . . ?
H5A C5 H5C 109.5 . . ?
H5B C5 H5C 109.5 . . ?
N1 C2 H2A 109.5 . . ?
N1 C2 H2B 109.5 . . ?
H2A C2 H2B 109.5 . . ?
N1 C2 H2C 109.5 . . ?
H2A C2 H2C 109.5 . . ?
H2B C2 H2C 109.5 . . ?
C3 C4 N2 107.0(2) . . ?
C3 C4 H4A 126.5 . . ?
N2 C4 H4A 126.5 . . ?
C4 C3 N1 107.3(2) . . ?
C4 C3 H3A 126.3 . . ?
N1 C3 H3A 126.3 . . ?

loop_
_geom_bond_atom_site_label_1
_geom_bond_atom_site_label_2
_geom_bond_distance
_geom_bond_site_symmetry_2
_geom_bond_publ_flag
I Cu 2.5743(6) . ?
Cu S1 2.2345(10) . ?
Cu S1 2.2345(10) 2 ?
S1 C1 1.715(2) . ?
N1 C1 1.355(3) . ?
N1 C3 1.383(3) . ?
N1 C2 1.458(3) . ?
N2 C1 1.350(3) . ?
N2 C4 1.382(3) . ?
N2 C5 1.457(3) . ?
C5 H5A 0.9600 . ?
C5 H5B 0.9600 . ?
C5 H5C 0.9600 . ?
C2 H2A 0.9600 . ?
C2 H2B 0.9600 . ?
C2 H2C 0.9600 . ?
C4 C3 1.342(4) . ?
C4 H4A 0.9300 . ?
C3 H3A 0.9300 . ?
